data_4327778
loop_
_publ_author_name
'Agata Bia\/lo\'nska'
'Robert Bronisz'
'Miko\/laj F. Rudolf'
'Marek Weselski'

_publ_contact_author_address
;
Faculty of Chemistry
University of Wroc\/law
14. F. Joliot-Curie
50-383 Wroc\/law
Poland
;
_publ_contact_author_email 'bron@wchuwr.pl weselski@eto.wchuwr.pl'
_publ_section_title
;
 HS\\leftarrow\\rightarrowLS Transition in Iron(II) Two-Dimensional
 Coordination Networks Containing Tris(tetrazol-1-ylmethyl)methane As
 Triconnected Building Block
;
_journal_name_full 'Inorganic Chemistry'
_journal_page_first 237
_journal_page_last 245
_journal_paper_doi 10.1021/ic201535x
_journal_volume 51
_journal_year 2012
_chemical_formula_moiety 'Fe 2(C7 H10 N12), 2(Cl O4)'
_chemical_formula_sum 'C14 H20 Cl2 Fe N24 O8'
_chemical_formula_weight 779.29
_chemical_name_systematic
;
catena-(bis(\m~3~-bis[tris(tetrazol-1-ylmethyl)methane-
N4,N4',N4'')iron(ii) bis(perchlorate))
;
_space_group_IT_number 147
_symmetry_cell_setting trigonal
_symmetry_space_group_name_Hall '-P 3'
_symmetry_space_group_name_H-M 'P -3'
_atom_sites_solution_hydrogens geom
_atom_sites_solution_primary direct
_atom_sites_solution_secondary difmap
_audit_creation_method SHELXL-97
_cell_angle_alpha 90.00
_cell_angle_beta 90.00
_cell_angle_gamma 120.00
_cell_formula_units_Z 1
_cell_length_a 9.891(2)
_cell_length_b 9.891(2)
_cell_length_c 8.352(3)
_cell_measurement_reflns_used 2997
_cell_measurement_temperature 100(2)
_cell_measurement_theta_max 28.67
_cell_measurement_theta_min 3.40
_cell_volume 707.6(3)
_computing_cell_refinement
;
CrysAlis RED, Oxford Diffraction Ltd.,
Version 1.171.33.52 (release 06-11-2009 CrysAlis171 .NET)
(compiled Nov  6 2009,16:24:50)
;
_computing_data_collection
;
CrysAlis CCD, Oxford Diffraction Ltd.,
Version 1.171.33.52 (release 06-11-2009 CrysAlis171 .NET)
(compiled Nov  6 2009,16:24:50)
;
_computing_data_reduction
;
CrysAlis RED, Oxford Diffraction Ltd.,
Version 1.171.33.52 (release 06-11-2009 CrysAlis171 .NET)
(compiled Nov  6 2009,16:24:50)
;
_computing_structure_refinement
;
SHELXL-97 (Sheldrick, G. M. (2008). <i>Acta Cryst.</i> <b>A64</b>, 112-122.)
;
_computing_structure_solution
;
SHELXS-97 (Sheldrick, G. M. (2008). <i>Acta Cryst.</i> <b>A64</b>, 112-122.)
;
_diffrn_ambient_temperature 100(2)
_diffrn_measured_fraction_theta_full 0.998
_diffrn_measured_fraction_theta_max 0.998
_diffrn_measurement_device_type 'Kuma KM4CCD'
_diffrn_measurement_method '\w scan'
_diffrn_radiation_monochromator graphite
_diffrn_radiation_source 'fine-focus sealed tube'
_diffrn_radiation_type MoK\a
_diffrn_radiation_wavelength 0.71073
_diffrn_reflns_av_R_equivalents 0.0386
_diffrn_reflns_av_sigmaI/netI 0.0293
_diffrn_reflns_limit_h_max 12
_diffrn_reflns_limit_h_min -12
_diffrn_reflns_limit_k_max 12
_diffrn_reflns_limit_k_min -12
_diffrn_reflns_limit_l_max 9
_diffrn_reflns_limit_l_min -10
_diffrn_reflns_number 5756
_diffrn_reflns_theta_full 26.95
_diffrn_reflns_theta_max 26.95
_diffrn_reflns_theta_min 3.41
_diffrn_standards_number 0
_exptl_absorpt_coefficient_mu 0.813
_exptl_absorpt_correction_T_max 0.985
_exptl_absorpt_correction_T_min 0.882
_exptl_absorpt_correction_type analytical
_exptl_absorpt_process_details
;
CrysAlis RED, Oxford Diffraction Ltd.,
Version 1.171.33.52 (release 06-11-2009 CrysAlis171 .NET)
(compiled Nov  6 2009,16:24:50)
Analytical numeric absorption correction using a multifaceted crystal
            model based on expressions derived by R.C. Clark & J.S. Reid.
(Clark, R. C. & Reid, J. S. (1995). Acta Cryst. A51, 887-897)
;
_exptl_crystal_colour purple
_exptl_crystal_density_diffrn 1.829
_exptl_crystal_description 'triangular plate'
_exptl_crystal_F_000 396
_exptl_crystal_size_max 0.32
_exptl_crystal_size_mid 0.22
_exptl_crystal_size_min 0.02
_refine_diff_density_max 0.285
_refine_diff_density_min -0.272
_refine_diff_density_rms 0.058
_refine_ls_extinction_method none
_refine_ls_goodness_of_fit_ref 1.032
_refine_ls_hydrogen_treatment constr
_refine_ls_matrix_type full
_refine_ls_number_parameters 148
_refine_ls_number_reflns 1042
_refine_ls_number_restraints 134
_refine_ls_restrained_S_all 0.976
_refine_ls_R_factor_all 0.0409
_refine_ls_R_factor_gt 0.0292
_refine_ls_shift/su_max 0.008
_refine_ls_shift/su_mean 0.000
_refine_ls_structure_factor_coef Fsqd
_refine_ls_weighting_details 'calc w=1/[\s^2^(Fo^2^)+(0.0408P)^2^+0.1698P] where P=(Fo^2^+2Fc^2^)/3'
_refine_ls_weighting_scheme calc
_refine_ls_wR_factor_gt 0.0680
_refine_ls_wR_factor_ref 0.0712
_reflns_number_gt 852
_reflns_number_total 1042
_reflns_threshold_expression >2sigma(I)
_cod_data_source_file ic201535x_si_001_13.cif
_cod_data_source_block 111tza5
_cod_database_code 4327778

loop_
_symmetry_equiv_pos_as_xyz
'x, y, z'
'-y, x-y, z'
'-x+y, -x, z'
'-x, -y, -z'
'y, -x+y, -z'
'x-y, x, -z'

loop_
_atom_site_label
_atom_site_type_symbol
_atom_site_fract_x
_atom_site_fract_y
_atom_site_fract_z
_atom_site_U_iso_or_equiv
_atom_site_adp_type
_atom_site_occupancy
_atom_site_symmetry_multiplicity
_atom_site_calc_flag
_atom_site_refinement_flags
_atom_site_disorder_group
Fe Fe 0.0000 0.0000 0.0000 0.01370(11) Uani 1 6 d S .
N1 N 0.37957(12) 0.20359(12) 0.29743(14) 0.0171(3) Uani 1 1 d . .
N2 N 0.30749(14) 0.05562(14) 0.35353(16) 0.0288(3) Uani 1 1 d . .
N3 N 0.19182(14) -0.02586(14) 0.25876(16) 0.0273(3) Uani 1 1 d . .
N4 N 0.18650(12) 0.06731(12) 0.14121(13) 0.0162(2) Uani 1 1 d . .
C1 C 0.51715(15) 0.32773(16) 0.37677(17) 0.0183(3) Uani 1 1 d . .
H1A H 0.5063 0.3107 0.4940 0.022 Uiso 1 1 calc R .
H1B H 0.5242 0.4293 0.3541 0.022 Uiso 1 1 calc R .
C2 C 0.6667 0.3333 0.3208(3) 0.0162(5) Uani 1 3 d S .
H2 H 0.6667 0.3333 0.2010 0.019 Uiso 1 3 calc SR .
C5 C 0.30476(15) 0.20847(15) 0.16786(16) 0.0174(3) Uani 1 1 d . .
H5 H 0.3319 0.2985 0.1049 0.021 Uiso 1 1 calc R .
Cl1 Cl 0.3333 0.6667 0.11891(7) 0.02343(18) Uani 0.9338(18) 3 d SPDU 1
O1 O 0.3849(3) 0.5612(3) 0.0639(4) 0.0217(13) Uani 0.3113(6) 1 d PDU 1
O2 O 0.4254(3) 0.8155(3) 0.0396(4) 0.0272(13) Uani 0.3113(6) 1 d PDU 1
O3 O 0.3609(6) 0.6898(5) 0.2893(2) 0.0336(10) Uani 0.3113(6) 1 d PDU 1
O4 O 0.1715(3) 0.6035(4) 0.0746(7) 0.0274(15) Uani 0.3113(6) 1 d PDU 1
Cl11 Cl 0.3948(4) 0.7349(4) 0.1425(4) 0.030(2) Uani 0.0221(6) 1 d PDU -2
O11 O 0.4233(5) 0.6030(5) 0.1190(8) 0.024(4) Uani 0.0221(6) 1 d PDU -2
O21 O 0.4820(7) 0.8166(7) 0.2884(6) 0.031(4) Uani 0.0221(6) 1 d PDU -2
O31 O 0.4739(19) 0.8435(7) 0.0082(7) 0.027(4) Uani 0.0221(6) 1 d PDU -2
O41 O 0.2276(6) 0.6640(11) 0.1840(18) 0.032(3) Uani 0.0221(6) 1 d PDU -2

loop_
_atom_site_aniso_label
_atom_site_aniso_U_11
_atom_site_aniso_U_22
_atom_site_aniso_U_33
_atom_site_aniso_U_23
_atom_site_aniso_U_13
_atom_site_aniso_U_12
Fe 0.01226(15) 0.01226(15) 0.0166(2) 0.000 0.000 0.00613(7)
N1 0.0142(5) 0.0144(5) 0.0226(6) 0.0006(4) 0.0000(4) 0.0072(4)
N2 0.0224(6) 0.0177(6) 0.0405(7) 0.0067(5) -0.0100(5) 0.0056(5)
N3 0.0218(6) 0.0171(6) 0.0392(7) 0.0053(5) -0.0089(5) 0.0068(5)
N4 0.0150(5) 0.0142(5) 0.0207(5) 0.0003(4) 0.0006(4) 0.0083(4)
C1 0.0158(6) 0.0168(6) 0.0219(6) -0.0039(5) -0.0014(5) 0.0078(5)
C2 0.0160(7) 0.0160(7) 0.0167(11) 0.000 0.000 0.0080(3)
C5 0.0158(6) 0.0171(6) 0.0201(6) 0.0015(5) 0.0009(5) 0.0088(5)
Cl1 0.0277(3) 0.0277(3) 0.0149(3) 0.000 0.000 0.01386(13)
O1 0.0322(18) 0.0258(19) 0.014(2) 0.0065(16) -0.0039(16) 0.0199(15)
O2 0.031(2) 0.024(2) 0.020(2) -0.0039(16) -0.0100(16) 0.0093(17)
O3 0.033(2) 0.048(2) 0.0163(10) -0.003(3) 0.0014(19) 0.0176(16)
O4 0.020(3) 0.032(3) 0.030(3) 0.000(2) 0.001(2) 0.013(2)
Cl11 0.031(3) 0.032(3) 0.028(3) -0.007(3) -0.001(3) 0.016(3)
O11 0.029(5) 0.026(5) 0.023(5) -0.005(5) 0.003(5) 0.018(4)
O21 0.033(5) 0.037(5) 0.024(5) -0.003(5) 0.001(5) 0.017(4)
O31 0.029(5) 0.026(5) 0.025(5) -0.003(5) -0.003(5) 0.013(4)
O41 0.030(4) 0.036(4) 0.029(4) -0.004(4) 0.004(4) 0.016(4)

loop_
_atom_type_symbol
_atom_type_description
_atom_type_scat_dispersion_real
_atom_type_scat_dispersion_imag
_atom_type_scat_source
C C 0.0033 0.0016 'International Tables Vol C Tables 4.2.6.8 and 6.1.1.4'
H H 0.0000 0.0000 'International Tables Vol C Tables 4.2.6.8 and 6.1.1.4'
N N 0.0061 0.0033 'International Tables Vol C Tables 4.2.6.8 and 6.1.1.4'
Cl Cl 0.1484 0.1585 'International Tables Vol C Tables 4.2.6.8 and 6.1.1.4'
O O 0.0106 0.0060 'International Tables Vol C Tables 4.2.6.8 and 6.1.1.4'
Fe Fe 0.3463 0.8444 'International Tables Vol C Tables 4.2.6.8 and 6.1.1.4'

loop_
_geom_angle_atom_site_label_1
_geom_angle_atom_site_label_2
_geom_angle_atom_site_label_3
_geom_angle
_geom_angle_site_symmetry_1
_geom_angle_site_symmetry_3
N4 Fe N4 180.00(9) 4 .
N4 Fe N4 88.83(5) 4 5
N4 Fe N4 91.17(5) . 5
N4 Fe N4 91.17(5) 4 3
N4 Fe N4 88.83(5) . 3
N4 Fe N4 91.17(5) 5 3
N4 Fe N4 91.17(5) 4 2
N4 Fe N4 88.83(5) . 2
N4 Fe N4 180.00(7) 5 2
N4 Fe N4 88.83(5) 3 2
N4 Fe N4 88.83(5) 4 6
N4 Fe N4 91.17(5) . 6
N4 Fe N4 88.83(5) 5 6
N4 Fe N4 180.00(5) 3 6
N4 Fe N4 91.17(5) 2 6
C5 N1 N2 108.71(10) . .
C5 N1 C1 130.02(11) . .
N2 N1 C1 121.27(12) . .
N3 N2 N1 106.67(11) . .
N2 N3 N4 109.94(11) . .
C5 N4 N3 106.29(11) . .
C5 N4 Fe 129.37(10) . .
N3 N4 Fe 122.62(8) . .
N1 C1 C2 111.77(11) . .
N1 C1 H1A 109.3 . .
C2 C1 H1A 109.3 . .
N1 C1 H1B 109.3 . .
C2 C1 H1B 109.3 . .
H1A C1 H1B 107.9 . .
C1 C2 C1 111.04(9) 2_655 3_665
C1 C2 C1 111.04(9) 2_655 .
C1 C2 C1 111.04(9) 3_665 .
C1 C2 H2 107.9 2_655 .
C1 C2 H2 107.9 3_665 .
C1 C2 H2 107.9 . .
N4 C5 N1 108.39(12) . .
N4 C5 H5 125.8 . .
N1 C5 H5 125.8 . .
O3 Cl1 O3 17.5(3) 2_665 .
O3 Cl1 O3 17.5(3) 2_665 3_565
O3 Cl1 O3 17.5(3) . 3_565
O3 Cl1 O4 96.2(3) 2_665 .
O3 Cl1 O4 113.6(3) . .
O3 Cl1 O4 104.3(3) 3_565 .
O3 Cl1 O4 104.3(3) 2_665 3_565
O3 Cl1 O4 96.2(3) . 3_565
O3 Cl1 O4 113.6(3) 3_565 3_565
O4 Cl1 O4 113.69(18) . 3_565
O3 Cl1 O4 113.6(3) 2_665 2_665
O3 Cl1 O4 104.3(3) . 2_665
O3 Cl1 O4 96.2(3) 3_565 2_665
O4 Cl1 O4 113.69(18) . 2_665
O4 Cl1 O4 113.69(19) 3_565 2_665
O3 Cl1 O1 99.5(2) 2_665 3_565
O3 Cl1 O1 116.9(3) . 3_565
O3 Cl1 O1 108.7(2) 3_565 3_565
O4 Cl1 O1 5.3(2) . 3_565
O4 Cl1 O1 108.71(18) 3_565 3_565
O4 Cl1 O1 115.54(19) 2_665 3_565
O3 Cl1 O1 108.7(2) 2_665 2_665
O3 Cl1 O1 99.5(2) . 2_665
O3 Cl1 O1 116.9(3) 3_565 2_665
O4 Cl1 O1 115.54(18) . 2_665
O4 Cl1 O1 5.3(2) 3_565 2_665
O4 Cl1 O1 108.71(18) 2_665 2_665
O1 Cl1 O1 110.41(13) 3_565 2_665
O3 Cl1 O1 116.9(3) 2_665 .
O3 Cl1 O1 108.7(2) . .
O3 Cl1 O1 99.5(2) 3_565 .
O4 Cl1 O1 108.71(18) . .
O4 Cl1 O1 115.54(19) 3_565 .
O4 Cl1 O1 5.3(2) 2_665 .
O1 Cl1 O1 110.41(13) 3_565 .
O1 Cl1 O1 110.41(13) 2_665 .
O3 Cl1 O2 108.48(18) 2_665 2_665
O3 Cl1 O2 125.9(2) . 2_665
O3 Cl1 O2 116.6(3) 3_565 2_665
O4 Cl1 O2 12.4(3) . 2_665
O4 Cl1 O2 107.8(3) 3_565 2_665
O4 Cl1 O2 108.6(2) 2_665 2_665
O1 Cl1 O2 9.3(2) 3_565 2_665
O1 Cl1 O2 108.62(16) 2_665 2_665
O1 Cl1 O2 103.38(19) . 2_665
O3 Cl1 O2 116.6(3) 2_665 .
O3 Cl1 O2 108.48(18) . .
O3 Cl1 O2 125.9(2) 3_565 .
O4 Cl1 O2 108.6(2) . .
O4 Cl1 O2 12.4(3) 3_565 .
O4 Cl1 O2 107.8(3) 2_665 .
O1 Cl1 O2 103.38(19) 3_565 .
O1 Cl1 O2 9.3(2) 2_665 .
O1 Cl1 O2 108.62(17) . .
O2 Cl1 O2 100.70(18) 2_665 .
O3 Cl1 O2 125.9(2) 2_665 3_565
O3 Cl1 O2 116.6(3) . 3_565
O3 Cl1 O2 108.48(18) 3_565 3_565
O4 Cl1 O2 107.8(3) . 3_565
O4 Cl1 O2 108.6(2) 3_565 3_565
O4 Cl1 O2 12.4(3) 2_665 3_565
O1 Cl1 O2 108.62(17) 3_565 3_565
O1 Cl1 O2 103.38(19) 2_665 3_565
O1 Cl1 O2 9.3(2) . 3_565
O2 Cl1 O2 100.70(18) 2_665 3_565
O2 Cl1 O2 100.70(18) . 3_565
O4 O1 O2 114(3) 2_665 3_565
O4 O1 Cl1 87.3(16) 2_665 .
O2 O1 Cl1 85.7(8) 3_565 .
O1 O2 O4 23.0(9) 2_665 3_565
O1 O2 Cl1 85.0(9) 2_665 .
O4 O2 Cl1 83.5(7) 3_565 .
O3 O3 O3 60.000(2) 3_565 2_665
O3 O3 Cl1 81.27(14) 3_565 .
O3 O3 Cl1 81.27(14) 2_665 .
O1 O4 O2 43(2) 3_565 2_665
O1 O4 Cl1 87.4(16) 3_565 .
O2 O4 Cl1 84.1(6) 2_665 .
O31 Cl11 O21 106.0(4) . .
O31 Cl11 O11 106.0(4) . .
O21 Cl11 O11 106.0(3) . .
O31 Cl11 O41 125.6(12) . .
O21 Cl11 O41 105.9(4) . .
O11 Cl11 O41 105.9(4) . .

loop_
_geom_bond_atom_site_label_1
_geom_bond_atom_site_label_2
_geom_bond_distance
_geom_bond_site_symmetry_2
Fe N4 2.0022(11) 4
Fe N4 2.0022(11) .
Fe N4 2.0022(11) 5
Fe N4 2.0022(11) 3
Fe N4 2.0022(11) 2
Fe N4 2.0022(11) 6
N1 C5 1.3254(18) .
N1 N2 1.3515(16) .
N1 C1 1.4586(16) .
N2 N3 1.2895(17) .
N3 N4 1.3654(17) .
N4 C5 1.3169(16) .
C1 C2 1.5254(16) .
C1 H1A 0.9900 .
C1 H1B 0.9900 .
C2 C1 1.5254(15) 2_655
C2 C1 1.5254(16) 3_665
C2 H2 1.0000 .
C5 H5 0.9500 .
Cl1 O3 1.446(2) 2_665
Cl1 O3 1.446(2) .
Cl1 O3 1.446(2) 3_565
Cl1 O4 1.446(2) .
Cl1 O4 1.446(2) 3_565
Cl1 O4 1.446(2) 2_665
Cl1 O1 1.446(3) 3_565
Cl1 O1 1.446(3) 2_665
Cl1 O1 1.446(3) .
Cl1 O2 1.447(2) 2_665
Cl1 O2 1.447(2) .
Cl1 O2 1.447(2) 3_565
O1 O4 0.134(6) 2_665
O1 O2 0.234(5) 3_565
O2 O1 0.234(5) 2_665
O2 O4 0.313(7) 3_565
O3 O3 0.439(7) 3_565
O3 O3 0.439(7) 2_665
O4 O1 0.134(6) 3_565
O4 O2 0.313(7) 2_665
Cl11 O31 1.478(5) .
Cl11 O21 1.478(5) .
Cl11 O11 1.479(5) .
Cl11 O41 1.479(5) .

loop_
_geom_torsion_atom_site_label_1
_geom_torsion_atom_site_label_2
_geom_torsion_atom_site_label_3
_geom_torsion_atom_site_label_4
_geom_torsion
_geom_torsion_site_symmetry_1
_geom_torsion_site_symmetry_4
C5 N1 N2 N3 -0.01(16) . .
C1 N1 N2 N3 -179.75(13) . .
N1 N2 N3 N4 -0.35(17) . .
N2 N3 N4 C5 0.58(17) . .
N2 N3 N4 Fe -165.78(10) . .
N4 Fe N4 C5 50(100) 4 .
N4 Fe N4 C5 115.30(14) 5 .
N4 Fe N4 C5 -153.55(12) 3 .
N4 Fe N4 C5 -64.70(14) 2 .
N4 Fe N4 C5 26.45(12) 6 .
N4 Fe N4 N3 -147(100) 4 .
N4 Fe N4 N3 -81.72(9) 5 .
N4 Fe N4 N3 9.43(11) 3 .
N4 Fe N4 N3 98.28(9) 2 .
N4 Fe N4 N3 -170.57(11) 6 .
C5 N1 C1 C2 -94.73(18) . .
N2 N1 C1 C2 84.95(16) . .
N1 C1 C2 C1 -67.9(2) . 2_655
N1 C1 C2 C1 167.99(11) . 3_665
N3 N4 C5 N1 -0.57(16) . .
Fe N4 C5 N1 164.54(9) . .
N2 N1 C5 N4 0.38(16) . .
C1 N1 C5 N4 -179.91(13) . .
O3 Cl1 O1 O4 -53(3) 2_665 2_665
O3 Cl1 O1 O4 -36(3) . 2_665
O3 Cl1 O1 O4 -51(3) 3_565 2_665
O4 Cl1 O1 O4 -160(3) . 2_665
O4 Cl1 O1 O4 71(3) 3_565 2_665
O1 Cl1 O1 O4 -165(3) 3_565 2_665
O1 Cl1 O1 O4 72(3) 2_665 2_665
O2 Cl1 O1 O4 -172(3) 2_665 2_665
O2 Cl1 O1 O4 82(3) . 2_665
O2 Cl1 O1 O4 114(3) 3_565 2_665
O3 Cl1 O1 O2 -166.7(12) 2_665 3_565
O3 Cl1 O1 O2 -150.0(12) . 3_565
O3 Cl1 O1 O2 -165.4(12) 3_565 3_565
O4 Cl1 O1 O2 85.9(12) . 3_565
O4 Cl1 O1 O2 -43.3(12) 3_565 3_565
O4 Cl1 O1 O2 -114(3) 2_665 3_565
O1 Cl1 O1 O2 80.5(11) 3_565 3_565
O1 Cl1 O1 O2 -41.8(13) 2_665 3_565
O2 Cl1 O1 O2 74.2(13) 2_665 3_565
O2 Cl1 O1 O2 -32.2(13) . 3_565
O3 Cl1 O2 O1 32.0(13) 2_665 2_665
O3 Cl1 O2 O1 15.2(12) . 2_665
O3 Cl1 O2 O1 14.6(13) 3_565 2_665
O4 Cl1 O2 O1 139.2(11) . 2_665
O4 Cl1 O2 O1 23.1(9) 3_565 2_665
O4 Cl1 O2 O1 -97.2(12) 2_665 2_665
O1 Cl1 O2 O1 140.0(12) 3_565 2_665
O1 Cl1 O2 O1 -102.7(11) . 2_665
O2 Cl1 O2 O1 149.1(12) 2_665 2_665
O2 Cl1 O2 O1 -107.7(13) 3_565 2_665
O3 Cl1 O2 O4 8.9(11) 2_665 3_565
O3 Cl1 O2 O4 -7.9(11) . 3_565
O3 Cl1 O2 O4 -8.5(11) 3_565 3_565
O4 Cl1 O2 O4 116.1(9) . 3_565
O4 Cl1 O2 O4 -120.3(10) 2_665 3_565
O1 Cl1 O2 O4 116.9(11) 3_565 3_565
O1 Cl1 O2 O4 -23.1(9) 2_665 3_565
O1 Cl1 O2 O4 -125.8(10) . 3_565
O2 Cl1 O2 O4 126.0(11) 2_665 3_565
O2 Cl1 O2 O4 -130.8(11) 3_565 3_565
O3 Cl1 O3 O3 60.78(2) 2_665 3_565
O4 Cl1 O3 O3 60.7(14) . 3_565
O4 Cl1 O3 O3 179.9(13) 3_565 3_565
O4 Cl1 O3 O3 -63.6(14) 2_665 3_565
O1 Cl1 O3 O3 65.3(14) 3_565 3_565
O1 Cl1 O3 O3 -175.9(13) 2_665 3_565
O1 Cl1 O3 O3 -60.4(14) . 3_565
O2 Cl1 O3 O3 62.7(15) 2_665 3_565
O2 Cl1 O3 O3 -178.4(13) . 3_565
O2 Cl1 O3 O3 -65.6(13) 3_565 3_565
O3 Cl1 O3 O3 -60.78(2) 3_565 2_665
O4 Cl1 O3 O3 -0.1(14) . 2_665
O4 Cl1 O3 O3 119.2(13) 3_565 2_665
O4 Cl1 O3 O3 -124.4(14) 2_665 2_665
O1 Cl1 O3 O3 4.5(14) 3_565 2_665
O1 Cl1 O3 O3 123.3(13) 2_665 2_665
O1 Cl1 O3 O3 -121.2(14) . 2_665
O2 Cl1 O3 O3 1.9(15) 2_665 2_665
O2 Cl1 O3 O3 120.9(13) . 2_665
O2 Cl1 O3 O3 -126.4(13) 3_565 2_665
O3 Cl1 O4 O1 129(3) 2_665 3_565
O3 Cl1 O4 O1 129(3) . 3_565
O3 Cl1 O4 O1 145(3) 3_565 3_565
O4 Cl1 O4 O1 21(3) 3_565 3_565
O4 Cl1 O4 O1 -111(3) 2_665 3_565
O1 Cl1 O4 O1 15(3) 2_665 3_565
O1 Cl1 O4 O1 -109(3) . 3_565
O2 Cl1 O4 O1 -43(2) 2_665 3_565
O2 Cl1 O4 O1 9(3) . 3_565
O2 Cl1 O4 O1 -100(3) 3_565 3_565
O3 Cl1 O4 O2 172.5(11) 2_665 2_665
O3 Cl1 O4 O2 172.5(10) . 2_665
O3 Cl1 O4 O2 -171.8(10) 3_565 2_665
O4 Cl1 O4 O2 63.9(11) 3_565 2_665
O4 Cl1 O4 O2 -68.3(10) 2_665 2_665
O1 Cl1 O4 O2 43(2) 3_565 2_665
O1 Cl1 O4 O2 58.4(11) 2_665 2_665
O1 Cl1 O4 O2 -66.3(11) . 2_665
O2 Cl1 O4 O2 51.7(12) . 2_665
O2 Cl1 O4 O2 -56.6(11) 3_565 2_665
